data_7012338
loop_
_publ_author_name
'Beer, Paul D.'
'Cheetham, Andrew G.'
'Drew, Michael G. B.'
'Fox, O. Danny'
'Hayes, Elizabeth J.'
'Rolls, Toby D.'

_publ_section_title
;
 Pyrrole-based metallo-macrocycles and cryptands
;
_journal_issue 4
_journal_name_full 'Dalton Transactions'
_journal_page_first 603
_journal_paper_doi 10.1039/b210099a
_journal_year 2003
_chemical_formula_sum 'C60 H73 Cl0 N8 O4.5 Pd2 S8'
_chemical_formula_weight 1447.54
_chemical_name_systematic
;
?
;
_space_group_IT_number 2
_symmetry_cell_setting triclinic
_symmetry_space_group_name_Hall '-P 1'
_symmetry_space_group_name_H-M 'P -1'
_atom_sites_solution_hydrogens geom
_atom_sites_solution_primary direct
_atom_sites_solution_secondary difmap
_audit_creation_method SHELXL-97
_cell_angle_alpha 68.390(10)
_cell_angle_beta 81.782(10)
_cell_angle_gamma 78.999(10)
_cell_formula_units_Z 2
_cell_length_a 13.160(17)
_cell_length_b 16.82(2)
_cell_length_c 17.26(2)
_cell_measurement_temperature 293(2)
_cell_volume 3476(7)
_computing_cell_refinement XDS
_computing_data_collection 'XDS (Kabsch, 1991)'
_computing_data_reduction XDS
_computing_molecular_graphics PLATON(Spek,1994)
_computing_structure_refinement 'SHELXL-93 (Sheldrick, 1993)'
_computing_structure_solution 'SHELXS-86 (Sheldrick, 1990)'
_diffrn_ambient_temperature 293(2)
_diffrn_measurement_device 'Marresearch Image Plate'
_diffrn_measurement_method '95 frames at 2^o intervals, counting time 2 min.'
_diffrn_radiation_monochromator graphite
_diffrn_radiation_source 'fine-focus sealed tube'
_diffrn_radiation_type MoK\a
_diffrn_radiation_wavelength 0.71073
_diffrn_reflns_av_R_equivalents 0.0000
_diffrn_reflns_av_sigmaI/netI 0.0522
_diffrn_reflns_limit_h_max 16
_diffrn_reflns_limit_h_min -15
_diffrn_reflns_limit_k_max 19
_diffrn_reflns_limit_k_min -18
_diffrn_reflns_limit_l_max 21
_diffrn_reflns_limit_l_min 0
_diffrn_reflns_number 11783
_diffrn_reflns_theta_max 26.02
_diffrn_reflns_theta_min 2.11
_exptl_absorpt_coefficient_mu 0.807
_exptl_absorpt_correction_T_max 1.000
_exptl_absorpt_correction_T_min 0.375
_exptl_absorpt_correction_type DIFABS
_exptl_crystal_colour yellow
_exptl_crystal_density_diffrn 1.383
_exptl_crystal_density_method 'not measured'
_exptl_crystal_description needle
_exptl_crystal_F_000 1490
_exptl_crystal_size_max 0.25
_exptl_crystal_size_mid 0.20
_exptl_crystal_size_min 0.15
_refine_diff_density_max 1.111
_refine_diff_density_min -1.320
_refine_diff_density_rms 0.113
_refine_ls_extinction_method none
_refine_ls_goodness_of_fit_ref 0.994
_refine_ls_hydrogen_treatment mixed
_refine_ls_matrix_type full
_refine_ls_number_parameters 733
_refine_ls_number_reflns 11783
_refine_ls_number_restraints 0
_refine_ls_restrained_S_all 0.994
_refine_ls_R_factor_all 0.1433
_refine_ls_R_factor_gt 0.0762
_refine_ls_shift/su_max 0.634
_refine_ls_shift/su_mean 0.038
_refine_ls_structure_factor_coef Fsqd
_refine_ls_weighting_details 'w=1/[\s^2^(Fo^2^)+(0.1821P)^2^+0.0000P] where P=(Fo^2^+2Fc^2^)/3'
_refine_ls_weighting_scheme calc
_refine_ls_wR_factor_gt 0.2244
_refine_ls_wR_factor_ref 0.2632
_reflns_number_gt 6514
_reflns_number_total 11783
_reflns_threshold_expression >2sigma(I)
_cod_data_source_file b210099a.txt
_cod_data_source_block 7-Pd
_cod_depositor_comments
;
The following automatic conversions were performed:

'_refine_ls_weighting_scheme' value 'calc
w=1/[\s^2^(Fo^2^)+(0.1821P)^2^+0.0000P] where P=(Fo^2^+2Fc^2^)/3' was
changed to 'calc'. New tag '_refine_ls_weighting_details' was
created. The value of the new tag was set to
'w=1/[\s^2^(Fo^2^)+(0.1821P)^2^+0.0000P] where P=(Fo^2^+2Fc^2^)/3'.

Automatic conversion script
Id: cif_fix_values 3143 2015-03-26 13:38:13Z robertas 
;
_cod_original_cell_volume 3475(8)
_cod_original_sg_symbol_H-M P-1
_cod_original_formula_sum 'C60 H73 Cl0 N8 O4.50 Pd2 S8'
_cod_database_code 7012338

loop_
_symmetry_equiv_pos_as_xyz
'x, y, z'
'-x, -y, -z'

loop_
_atom_site_label
_atom_site_type_symbol
_atom_site_fract_x
_atom_site_fract_y
_atom_site_fract_z
_atom_site_U_iso_or_equiv
_atom_site_adp_type
_atom_site_occupancy
_atom_site_calc_flag
_atom_site_refinement_flags
_atom_site_disorder_assembly
_atom_site_disorder_group
Pd1 Pd 0.20384(5) 0.07237(3) 0.04129(4) 0.0660(2) Uani 1 d . . .
S11 S 0.13820(18) 0.15739(14) -0.08578(13) 0.0792(6) Uani 1 d . . .
S12 S 0.02577(17) 0.06802(12) 0.06431(12) 0.0726(5) Uani 1 d . . .
C13 C 0.0172(6) 0.1392(4) -0.0351(5) 0.0619(17) Uani 1 d . . .
N14 N -0.0729(5) 0.1757(4) -0.0707(4) 0.0659(15) Uani 1 d . . .
C141 C -0.0764(6) 0.2422(5) -0.1553(4) 0.0693(19) Uani 1 d . . .
H14A H -0.0101 0.2633 -0.1714 0.083 Uiso 1 calc R . .
H14B H -0.1291 0.2905 -0.1534 0.083 Uiso 1 calc R . .
C142 C -0.0995(6) 0.2105(5) -0.2214(4) 0.0662(19) Uani 1 d . . .
C143 C -0.0498(7) 0.1336(5) -0.2284(5) 0.078(2) Uani 1 d . . .
H143 H -0.0027 0.0987 -0.1898 0.094 Uiso 1 calc R . .
C144 C -0.0675(8) 0.1067(6) -0.2909(6) 0.095(3) Uani 1 d . . .
H144 H -0.0347 0.0532 -0.2928 0.114 Uiso 1 calc R . .
C145 C -0.1341(9) 0.1594(8) -0.3508(6) 0.108(3) Uani 1 d . . .
H145 H -0.1431 0.1428 -0.3948 0.130 Uiso 1 calc R . .
C146 C -0.1672(7) 0.2645(6) -0.2819(5) 0.086(2) Uani 1 d . . .
H146 H -0.1988 0.3184 -0.2804 0.103 Uiso 1 calc R . .
C147 C -0.1869(8) 0.2360(8) -0.3457(6) 0.103(3) Uani 1 d . . .
H147 H -0.2355 0.2692 -0.3837 0.124 Uiso 1 calc R . .
C15 C -0.1712(7) 0.1474(5) -0.0233(6) 0.081(2) Uani 1 d . . .
H15A H -0.1801 0.0948 -0.0307 0.097 Uiso 1 calc R . .
H15B H -0.1651 0.1338 0.0357 0.097 Uiso 1 calc R . .
C16 C -0.2650(6) 0.2119(5) -0.0483(5) 0.071(2) Uani 1 d . . .
C17 C -0.3100(7) 0.2781(5) -0.0220(5) 0.082(2) Uani 1 d . . .
H17 H -0.2858 0.2945 0.0171 0.099 Uiso 1 calc R . .
C18 C -0.4001(7) 0.3172(5) -0.0646(5) 0.080(2) Uani 1 d . . .
H18 H -0.4458 0.3643 -0.0583 0.096 Uiso 1 calc R . .
C19 C -0.4100(6) 0.2754(5) -0.1166(5) 0.0636(17) Uani 1 d . . .
N20 N -0.3258(5) 0.2096(4) -0.1054(4) 0.0698(16) Uani 1 d . . .
H20 H -0.3137 0.1727 -0.1305 0.084 Uiso 1 calc R . .
C21 C -0.4880(6) 0.2922(5) -0.1788(5) 0.074(2) Uani 1 d . . .
C211 C -0.4994(8) 0.2086(6) -0.1944(6) 0.094(3) Uani 1 d . . .
H21A H -0.5300 0.1694 -0.1445 0.113 Uiso 1 calc R . .
H21B H -0.4322 0.1813 -0.2089 0.113 Uiso 1 calc R . .
H21C H -0.5430 0.2236 -0.2393 0.113 Uiso 1 calc R . .
C212 C -0.5940(7) 0.3281(7) -0.1449(6) 0.096(3) Uani 1 d . . .
H21D H -0.6156 0.2859 -0.0931 0.116 Uiso 1 calc R . .
H21E H -0.6442 0.3409 -0.1847 0.116 Uiso 1 calc R . .
H21F H -0.5884 0.3800 -0.1356 0.116 Uiso 1 calc R . .
C22 C -0.4557(6) 0.3574(6) -0.2621(5) 0.077(2) Uani 1 d . . .
N23 N -0.4023(5) 0.4234(4) -0.2666(4) 0.0706(16) Uani 1 d . . .
H23 H -0.3818 0.4296 -0.2243 0.085 Uiso 1 calc R . .
C24 C -0.3870(6) 0.4782(6) -0.3498(5) 0.081(2) Uani 1 d . . .
C25 C -0.4312(8) 0.4455(7) -0.3957(6) 0.104(3) Uani 1 d . . .
H25 H -0.4334 0.4687 -0.4535 0.125 Uiso 1 calc R . .
C26 C -0.4739(8) 0.3702(7) -0.3421(6) 0.102(3) Uani 1 d . . .
H26 H -0.5080 0.3361 -0.3586 0.122 Uiso 1 calc R . .
C27 C -0.3251(7) 0.5506(5) -0.3739(5) 0.077(2) Uani 1 d . . .
H27A H -0.3439 0.5920 -0.4281 0.092 Uiso 1 calc R . .
H27B H -0.3436 0.5799 -0.3338 0.092 Uiso 1 calc R . .
N28 N -0.2131(5) 0.5234(4) -0.3781(4) 0.0678(16) Uani 1 d . . .
C29 C -0.1579(6) 0.5104(5) -0.3137(5) 0.071(2) Uani 1 d . . .
C281 C -0.1683(7) 0.5007(5) -0.4518(5) 0.077(2) Uani 1 d . . .
H28A H -0.2093 0.4624 -0.4596 0.093 Uiso 1 calc R . .
H28B H -0.0983 0.4701 -0.4425 0.093 Uiso 1 calc R . .
C282 C -0.1660(6) 0.5801(6) -0.5291(5) 0.073(2) Uani 1 d . . .
C283 C -0.1053(7) 0.6417(6) -0.5374(5) 0.087(2) Uani 1 d . . .
H283 H -0.0684 0.6340 -0.4924 0.105 Uiso 1 calc R . .
C284 C -0.0958(10) 0.7131(7) -0.6075(7) 0.111(3) Uani 1 d . . .
H284 H -0.0495 0.7504 -0.6122 0.133 Uiso 1 calc R . .
C285 C -0.1550(11) 0.7272(8) -0.6683(9) 0.124(4) Uani 1 d . . .
H285 H -0.1530 0.7775 -0.7149 0.149 Uiso 1 calc R . .
C286 C -0.2187(10) 0.6713(11) -0.6657(7) 0.136(5) Uani 1 d . . .
H286 H -0.2567 0.6829 -0.7111 0.164 Uiso 1 calc R . .
C287 C -0.2282(8) 0.5948(8) -0.5941(6) 0.110(3) Uani 1 d . . .
H287 H -0.2730 0.5569 -0.5908 0.132 Uiso 1 calc R . .
S31 S -0.21398(18) 0.52091(15) -0.22056(14) 0.0797(6) Uani 1 d . . .
S30 S -0.02761(17) 0.47752(16) -0.31299(14) 0.0828(6) Uani 1 d . . .
Pd2 Pd -0.05123(5) 0.45756(4) -0.17120(4) 0.0690(2) Uani 1 d . . .
S41 S -0.07756(17) 0.42519(14) -0.02755(14) 0.0766(6) Uani 1 d . . .
S42 S 0.11002(17) 0.39075(15) -0.12133(14) 0.0787(6) Uani 1 d . . .
C43 C 0.0497(6) 0.3770(5) -0.0232(6) 0.077(2) Uani 1 d . . .
N44 N 0.0962(5) 0.3359(4) 0.0486(4) 0.0739(17) Uani 1 d . . .
C45 C 0.0404(8) 0.3383(7) 0.1283(6) 0.096(3) Uani 1 d . . .
H45A H 0.0603 0.3851 0.1401 0.115 Uiso 1 calc R . .
H45B H -0.0333 0.3525 0.1208 0.115 Uiso 1 calc R . .
C46 C 0.0567(8) 0.2591(6) 0.2024(5) 0.082(2) Uani 1 d . . .
C47 C 0.0191(10) 0.1844(7) 0.2283(7) 0.114(4) Uani 1 d . . .
H47 H -0.0266 0.1706 0.2005 0.136 Uiso 1 calc R . .
C48 C 0.0599(13) 0.1296(7) 0.3047(8) 0.143(5) Uani 1 d . . .
H48 H 0.0470 0.0735 0.3351 0.172 Uiso 1 calc R . .
C49 C 0.1226(10) 0.1746(6) 0.3260(6) 0.112(4) Uani 1 d . . .
N50 N 0.1206(6) 0.2535(5) 0.2603(4) 0.088(2) Uani 1 d . . .
H50 H 0.1552 0.2934 0.2567 0.105 Uiso 1 calc R . .
C51 C 0.1923(12) 0.1508(7) 0.3964(7) 0.130(5) Uani 1 d . . .
C512 C 0.1419(13) 0.0839(13) 0.4720(8) 0.239(12) Uani 1 d . . .
H51A H 0.0780 0.1115 0.4916 0.287 Uiso 1 calc R . .
H51B H 0.1882 0.0599 0.5158 0.287 Uiso 1 calc R . .
H51C H 0.1279 0.0386 0.4557 0.287 Uiso 1 calc R . .
C511 C 0.1989(17) 0.2307(11) 0.4161(12) 0.264(14) Uani 1 d . . .
H51D H 0.1543 0.2794 0.3821 0.316 Uiso 1 calc R . .
H51E H 0.2692 0.2423 0.4047 0.316 Uiso 1 calc R . .
H51F H 0.1775 0.2206 0.4741 0.316 Uiso 1 calc R . .
C52 C 0.2993(11) 0.1073(7) 0.3742(6) 0.110(3) Uani 1 d . . .
C53 C 0.3926(14) 0.1016(11) 0.4005(9) 0.163(6) Uani 1 d . . .
H53 H 0.4054 0.1257 0.4380 0.196 Uiso 1 calc R . .
C54 C 0.4665(11) 0.0542(11) 0.3627(8) 0.144(5) Uani 1 d . . .
H54 H 0.5371 0.0417 0.3703 0.173 Uiso 1 calc R . .
C55 C 0.4184(8) 0.0288(7) 0.3123(6) 0.095(3) Uani 1 d . . .
N56 N 0.3155(7) 0.0637(4) 0.3200(4) 0.089(2) Uani 1 d . . .
H56 H 0.2676 0.0586 0.2938 0.107 Uiso 1 calc R . .
C57 C 0.4592(7) -0.0234(6) 0.2599(5) 0.087(3) Uani 1 d . . .
H57A H 0.4163 -0.0683 0.2729 0.105 Uiso 1 calc R . .
H57B H 0.5285 -0.0518 0.2752 0.105 Uiso 1 calc R . .
N58 N 0.4644(6) 0.0234(5) 0.1684(5) 0.090(2) Uani 1 d . . .
C581 C 0.5616(10) 0.0578(13) 0.1196(8) 0.192(9) Uani 1 d . . .
H58A H 0.5935 0.0216 0.0874 0.230 Uiso 1 calc R . .
H58B H 0.5417 0.1156 0.0803 0.230 Uiso 1 calc R . .
C582 C 0.6385(6) 0.0613(6) 0.1706(5) 0.091(3) Uani 1 d G . .
C583 C 0.6425(7) 0.1351(5) 0.1879(6) 0.133(4) Uani 1 d G . .
H583 H 0.5945 0.1845 0.1669 0.159 Uiso 1 calc R . .
C584 C 0.7182(10) 0.1349(8) 0.2365(7) 0.222(12) Uani 1 d G . .
H584 H 0.7208 0.1842 0.2481 0.267 Uiso 1 calc R . .
C585 C 0.7899(8) 0.0609(11) 0.2679(7) 0.236(14) Uani 1 d G . .
H585 H 0.8405 0.0608 0.3004 0.283 Uiso 1 calc R . .
C586 C 0.7859(7) -0.0128(8) 0.2506(8) 0.248(13) Uani 1 d G . .
H586 H 0.8339 -0.0623 0.2715 0.298 Uiso 1 calc R . .
C587 C 0.7102(8) -0.0126(5) 0.2019(7) 0.174(7) Uani 1 d G . .
H587 H 0.7076 -0.0620 0.1903 0.209 Uiso 1 calc R . .
C59 C 0.3831(6) 0.0337(5) 0.1237(5) 0.072(2) Uani 1 d . . .
S60 S 0.37962(19) 0.08684(16) 0.02057(14) 0.0862(6) Uani 1 d . . .
S61 S 0.26911(16) -0.00724(13) 0.17109(13) 0.0723(5) Uani 1 d . . .
C441 C 0.2014(6) 0.2886(5) 0.0499(6) 0.081(2) Uani 1 d . . .
H44A H 0.2230 0.2837 -0.0045 0.097 Uiso 1 calc R . .
H44B H 0.2016 0.2306 0.0907 0.097 Uiso 1 calc R . .
C442 C 0.2794(6) 0.3325(5) 0.0715(5) 0.073(2) Uani 1 d . . .
C443 C 0.2910(7) 0.4173(6) 0.0249(6) 0.081(2) Uani 1 d . . .
H443 H 0.2487 0.4479 -0.0186 0.098 Uiso 1 calc R . .
C444 C 0.3619(8) 0.4579(7) 0.0400(7) 0.097(3) Uani 1 d . . .
H444 H 0.3670 0.5153 0.0076 0.116 Uiso 1 calc R . .
C445 C 0.4243(9) 0.4148(10) 0.1020(10) 0.125(4) Uani 1 d . . .
H445 H 0.4728 0.4429 0.1120 0.150 Uiso 1 calc R . .
C446 C 0.4183(8) 0.3287(9) 0.1521(7) 0.109(4) Uani 1 d . . .
H446 H 0.4617 0.2992 0.1950 0.131 Uiso 1 calc R . .
C447 C 0.3434(7) 0.2877(7) 0.1350(6) 0.093(3) Uani 1 d . . .
H447 H 0.3376 0.2303 0.1669 0.112 Uiso 1 calc R . .
O300 O 0.7672(7) 0.1476(5) 0.4506(5) 0.133(3) Uiso 1 d . A 2
O100 O 0.4368(8) 0.2207(6) 0.5596(6) 0.081(3) Uiso 0.67 d P B 2
O101 O 0.4770(15) 0.2229(10) 0.5349(11) 0.063(4) Uiso 0.33 d P B 2
O200 O 1.1463(11) -0.3406(9) 0.5744(9) 0.100(4) Uiso 0.50 d P C 2
C400 C 0.576(3) 0.218(2) 0.512(2) 0.176(12) Uiso 0.50 d P D 3
H40A H 0.5136 0.1948 0.5394 0.211 Uiso 0.50 calc PR D 3
H40B H 0.5581 0.2709 0.4662 0.211 Uiso 0.50 calc PR D 3
H40C H 0.6104 0.2299 0.5511 0.211 Uiso 0.50 calc PR D 3
O401 O 0.645(3) 0.155(2) 0.4801(18) 0.223(11) Uiso 0.50 d P D 3
H401 H 0.6569 0.1089 0.5187 0.267 Uiso 0.50 calc PR D 3
O501 O 0.2763(16) 0.6091(14) 0.8117(13) 0.139(6) Uiso 0.50 d P E 3
H501 H 0.2286 0.5910 0.8007 0.167 Uiso 0.50 calc PR E 3
C500 C 0.347(2) 0.618(2) 0.753(2) 0.160(10) Uiso 0.50 d P E 3
H50A H 0.3655 0.6746 0.7357 0.192 Uiso 0.50 calc PR E 3
H50B H 0.3233 0.6094 0.7073 0.192 Uiso 0.50 calc PR E 3
H50C H 0.4069 0.5754 0.7729 0.192 Uiso 0.50 calc PR E 3
O601 O 0.179(3) 0.623(3) 0.685(3) 0.267(15) Uiso 0.50 d P F 4
H601 H 0.2041 0.6474 0.6376 0.320 Uiso 0.50 calc PR F 4
C600 C 0.251(4) 0.587(3) 0.734(3) 0.217(17) Uiso 0.50 d P F 4
H60A H 0.2657 0.5260 0.7429 0.260 Uiso 0.50 calc PR F 4
H60B H 0.2303 0.5947 0.7866 0.260 Uiso 0.50 calc PR F 4
H60C H 0.3130 0.6124 0.7096 0.260 Uiso 0.50 calc PR F 4
C700 C 0.327(3) 0.579(3) 0.653(3) 0.215(17) Uiso 0.50 d P G 5
H70A H 0.3387 0.6216 0.6744 0.259 Uiso 0.50 calc PR G 5
H70B H 0.3879 0.5649 0.6201 0.259 Uiso 0.50 calc PR G 5
H70C H 0.3120 0.5280 0.6989 0.259 Uiso 0.50 calc PR G 5
O701 O 0.2224(16) 0.6205(13) 0.5913(12) 0.146(6) Uiso 0.50 d P G 5
H701 H 0.1883 0.6622 0.6016 0.175 Uiso 0.50 calc PR G 5

loop_
_atom_site_aniso_label
_atom_site_aniso_U_11
_atom_site_aniso_U_22
_atom_site_aniso_U_33
_atom_site_aniso_U_23
_atom_site_aniso_U_13
_atom_site_aniso_U_12
Pd1 0.0769(4) 0.0552(4) 0.0671(4) -0.0217(3) -0.0154(3) -0.0052(3)
S11 0.0820(15) 0.0790(13) 0.0687(12) -0.0136(10) -0.0143(10) -0.0125(10)
S12 0.0839(14) 0.0655(11) 0.0625(11) -0.0106(8) -0.0196(10) -0.0111(9)
C13 0.072(5) 0.048(4) 0.067(4) -0.019(3) -0.002(4) -0.018(3)
N14 0.076(4) 0.054(3) 0.064(4) -0.015(3) -0.013(3) -0.007(3)
C141 0.072(5) 0.061(4) 0.063(4) -0.006(3) -0.015(4) -0.009(3)
C142 0.072(5) 0.060(4) 0.058(4) -0.006(3) -0.014(4) -0.014(3)
C143 0.087(6) 0.057(4) 0.089(6) -0.018(4) -0.028(5) -0.006(4)
C144 0.119(8) 0.079(6) 0.095(7) -0.036(5) -0.006(6) -0.025(5)
C145 0.130(9) 0.125(9) 0.082(7) -0.037(6) -0.021(6) -0.035(7)
C146 0.083(6) 0.082(6) 0.076(6) -0.008(4) -0.019(5) -0.006(4)
C147 0.084(7) 0.139(9) 0.069(6) -0.017(6) -0.019(5) -0.005(6)
C15 0.080(6) 0.061(5) 0.086(6) -0.007(4) -0.018(5) -0.005(4)
C16 0.077(5) 0.069(5) 0.064(5) -0.012(4) -0.017(4) -0.015(4)
C17 0.099(7) 0.082(6) 0.074(5) -0.035(4) -0.022(5) -0.005(5)
C18 0.094(6) 0.078(5) 0.079(5) -0.043(4) -0.013(5) -0.001(4)
C19 0.057(5) 0.063(4) 0.065(4) -0.018(3) -0.001(3) -0.005(3)
N20 0.070(4) 0.066(4) 0.073(4) -0.029(3) -0.010(3) 0.001(3)
C21 0.062(5) 0.075(5) 0.083(5) -0.029(4) 0.004(4) -0.009(4)
C211 0.090(7) 0.091(6) 0.105(7) -0.031(5) -0.019(5) -0.020(5)
C212 0.069(6) 0.110(7) 0.096(7) -0.025(5) -0.010(5) 0.000(5)
C22 0.049(4) 0.108(6) 0.068(5) -0.022(4) -0.008(4) -0.013(4)
N23 0.077(4) 0.067(4) 0.065(4) -0.021(3) -0.017(3) 0.000(3)
C24 0.065(5) 0.110(7) 0.061(5) -0.021(4) -0.015(4) -0.003(4)
C25 0.099(7) 0.139(9) 0.065(5) -0.009(6) -0.025(5) -0.033(6)
C26 0.089(7) 0.135(9) 0.091(7) -0.037(6) -0.010(5) -0.043(6)
C27 0.086(6) 0.064(5) 0.063(5) -0.005(4) -0.007(4) -0.002(4)
N28 0.064(4) 0.067(4) 0.056(4) -0.008(3) -0.007(3) 0.001(3)
C29 0.075(5) 0.054(4) 0.069(5) -0.012(3) 0.009(4) -0.006(3)
C281 0.086(6) 0.078(5) 0.066(5) -0.028(4) 0.001(4) -0.010(4)
C282 0.065(5) 0.091(5) 0.059(4) -0.024(4) 0.001(4) -0.011(4)
C283 0.082(6) 0.109(7) 0.069(5) -0.030(5) 0.006(4) -0.019(5)
C284 0.120(9) 0.105(8) 0.085(7) -0.014(6) -0.005(7) -0.009(6)
C285 0.105(10) 0.106(9) 0.135(12) -0.021(8) 0.015(8) -0.016(7)
C286 0.098(9) 0.195(14) 0.065(6) -0.005(8) -0.015(6) 0.022(9)
C287 0.076(7) 0.166(10) 0.086(7) -0.037(7) -0.005(5) -0.027(6)
S31 0.0771(14) 0.0862(14) 0.0725(13) -0.0314(10) -0.0025(10) 0.0001(10)
S30 0.0690(14) 0.1023(16) 0.0802(14) -0.0402(12) -0.0009(11) -0.0073(11)
Pd2 0.0714(4) 0.0637(4) 0.0752(4) -0.0295(3) -0.0056(3) -0.0076(3)
S41 0.0690(13) 0.0824(14) 0.0819(14) -0.0376(11) -0.0069(10) -0.0014(10)
S42 0.0686(13) 0.0890(15) 0.0787(14) -0.0342(11) -0.0021(10) -0.0050(10)
C43 0.071(5) 0.063(5) 0.098(6) -0.039(4) 0.019(5) -0.009(4)
N44 0.066(4) 0.085(4) 0.076(4) -0.041(4) -0.005(3) 0.001(3)
C45 0.081(6) 0.103(7) 0.108(7) -0.052(6) -0.019(5) 0.013(5)
C46 0.102(7) 0.068(5) 0.079(6) -0.031(4) -0.004(5) -0.015(4)
C47 0.144(10) 0.106(8) 0.112(8) -0.048(7) -0.006(7) -0.052(7)
C48 0.250(17) 0.080(7) 0.117(10) -0.048(7) 0.035(10) -0.078(9)
C49 0.177(12) 0.075(6) 0.074(6) -0.024(5) -0.017(7) 0.000(6)
N50 0.119(6) 0.070(4) 0.078(5) -0.031(4) -0.019(4) -0.008(4)
C51 0.204(14) 0.092(7) 0.084(7) -0.035(6) -0.044(8) 0.035(8)
C512 0.218(18) 0.27(2) 0.083(9) 0.023(11) 0.061(10) 0.077(16)
C511 0.39(3) 0.222(19) 0.25(2) -0.178(17) -0.24(2) 0.148(19)
C52 0.148(11) 0.111(8) 0.064(6) -0.016(5) -0.013(6) -0.028(7)
C53 0.210(17) 0.224(17) 0.119(10) -0.101(11) -0.006(11) -0.106(14)
C54 0.133(11) 0.226(15) 0.122(10) -0.098(11) -0.015(8) -0.059(10)
C55 0.087(7) 0.125(8) 0.087(6) -0.044(6) -0.010(5) -0.036(6)
N56 0.133(7) 0.080(5) 0.063(4) -0.029(3) -0.026(4) -0.015(4)
C57 0.072(6) 0.116(7) 0.076(6) -0.031(5) -0.020(4) -0.013(5)
N58 0.072(5) 0.115(6) 0.088(5) -0.039(4) -0.005(4) -0.021(4)
C581 0.115(11) 0.39(3) 0.095(9) -0.077(12) 0.019(7) -0.144(14)
C582 0.080(6) 0.110(7) 0.101(7) -0.054(6) 0.001(5) -0.027(5)
C583 0.121(10) 0.119(9) 0.151(12) -0.044(8) 0.020(8) -0.028(7)
C584 0.22(2) 0.32(3) 0.25(2) -0.21(2) 0.042(17) -0.15(2)
C585 0.156(18) 0.39(4) 0.178(17) -0.05(2) -0.029(14) -0.16(2)
C586 0.076(10) 0.26(2) 0.32(3) 0.03(2) -0.073(14) -0.035(12)
C587 0.089(10) 0.187(15) 0.28(2) -0.135(15) 0.056(11) -0.030(9)
C59 0.068(5) 0.070(5) 0.081(5) -0.031(4) -0.013(4) -0.006(4)
S60 0.0799(15) 0.1042(17) 0.0722(13) -0.0255(12) -0.0056(11) -0.0199(12)
S61 0.0681(13) 0.0719(12) 0.0741(12) -0.0176(9) -0.0161(10) -0.0125(9)
C441 0.085(6) 0.063(5) 0.099(6) -0.039(4) -0.010(5) 0.004(4)
C442 0.073(5) 0.064(5) 0.086(5) -0.037(4) -0.006(4) 0.004(4)
C443 0.077(6) 0.086(6) 0.084(6) -0.038(5) 0.002(4) -0.009(4)
C444 0.091(7) 0.102(7) 0.098(7) -0.039(6) -0.008(6) -0.006(6)
C445 0.085(8) 0.149(11) 0.181(13) -0.108(11) 0.034(8) -0.046(8)
C446 0.071(6) 0.164(11) 0.115(8) -0.081(8) -0.023(6) 0.010(6)
C447 0.073(6) 0.108(7) 0.098(7) -0.046(5) -0.021(5) 0.016(5)

loop_
_atom_type_symbol
_atom_type_description
_atom_type_scat_dispersion_real
_atom_type_scat_dispersion_imag
_atom_type_scat_source
C C 0.0033 0.0016 'International Tables Vol C Tables 4.2.6.8 and 6.1.1.4'
H H 0.0000 0.0000 'International Tables Vol C Tables 4.2.6.8 and 6.1.1.4'
N N 0.0061 0.0033 'International Tables Vol C Tables 4.2.6.8 and 6.1.1.4'
O O 0.0106 0.0060 'International Tables Vol C Tables 4.2.6.8 and 6.1.1.4'
Pd Pd -0.9988 1.0072 'International Tables Vol C Tables 4.2.6.8 and 6.1.1.4'
S S 0.1246 0.1234 'International Tables Vol C Tables 4.2.6.8 and 6.1.1.4'
Cl Cl 0.1484 0.1585 'International Tables Vol C Tables 4.2.6.8 and 6.1.1.4'

loop_
_geom_angle_atom_site_label_1
_geom_angle_atom_site_label_2
_geom_angle_atom_site_label_3
_geom_angle
_geom_angle_site_symmetry_1
_geom_angle_site_symmetry_3
_geom_angle_publ_flag
S11 Pd1 S12 75.24(9) . . ?
S11 Pd1 S61 177.18(8) . . ?
S12 Pd1 S61 104.86(9) . . ?
S11 Pd1 S60 104.36(10) . . ?
S12 Pd1 S60 175.47(8) . . ?
S61 Pd1 S60 75.31(9) . . ?
C13 S11 Pd1 86.2(3) . . ?
C13 S12 Pd1 86.4(3) . . ?
N14 C13 S12 124.1(6) . . ?
N14 C13 S11 124.0(6) . . ?
S12 C13 S11 111.8(4) . . ?
C13 N14 C141 121.9(6) . . ?
C13 N14 C15 118.7(6) . . ?
C141 N14 C15 119.4(6) . . ?
N14 C141 C142 114.0(6) . . ?
C143 C142 C146 118.7(7) . . ?
C143 C142 C141 122.1(6) . . ?
C146 C142 C141 119.0(7) . . ?
C142 C143 C144 122.0(8) . . ?
C143 C144 C145 119.7(9) . . ?
C147 C145 C144 120.5(9) . . ?
C142 C146 C147 119.3(8) . . ?
C145 C147 C146 119.7(8) . . ?
C16 C15 N14 114.5(6) . . ?
C17 C16 N20 107.5(7) . . ?
C17 C16 C15 131.2(7) . . ?
N20 C16 C15 121.3(8) . . ?
C16 C17 C18 107.3(7) . . ?
C19 C18 C17 109.4(7) . . ?
C18 C19 N20 105.6(7) . . ?
C18 C19 C21 131.8(7) . . ?
N20 C19 C21 122.5(6) . . ?
C16 N20 C19 110.1(6) . . ?
C19 C21 C22 110.3(7) . . ?
C19 C21 C212 108.4(7) . . ?
C22 C21 C212 109.6(7) . . ?
C19 C21 C211 112.6(7) . . ?
C22 C21 C211 107.5(7) . . ?
C212 C21 C211 108.5(7) . . ?
C26 C22 N23 106.8(8) . . ?
C26 C22 C21 131.9(9) . . ?
N23 C22 C21 121.2(7) . . ?
C22 N23 C24 110.3(6) . . ?
C25 C24 N23 105.6(8) . . ?
C25 C24 C27 132.3(8) . . ?
N23 C24 C27 122.0(7) . . ?
C24 C25 C26 109.9(8) . . ?
C22 C26 C25 107.4(8) . . ?
N28 C27 C24 114.1(7) . . ?
C29 N28 C27 121.2(6) . . ?
C29 N28 C281 122.8(6) . . ?
C27 N28 C281 115.5(6) . . ?
N28 C29 S30 124.1(6) . . ?
N28 C29 S31 122.9(6) . . ?
S30 C29 S31 112.9(5) . . ?
N28 C281 C282 111.1(7) . . ?
C283 C282 C287 118.2(9) . . ?
C283 C282 C281 121.2(7) . . ?
C287 C282 C281 120.6(9) . . ?
C284 C283 C282 124.2(10) . . ?
C285 C284 C283 117.4(12) . . ?
C284 C285 C286 122.8(12) . . ?
C285 C286 C287 121.0(11) . . ?
C282 C287 C286 116.3(11) . . ?
C29 S31 Pd2 85.0(3) . . ?
C29 S30 Pd2 85.7(3) . . ?
S41 Pd2 S42 75.25(9) . . ?
S41 Pd2 S30 174.86(8) . . ?
S42 Pd2 S30 104.34(9) . . ?
S41 Pd2 S31 104.68(9) . . ?
S42 Pd2 S31 178.48(8) . . ?
S30 Pd2 S31 75.60(9) . . ?
C43 S41 Pd2 86.6(3) . . ?
C43 S42 Pd2 86.4(3) . . ?
N44 C43 S41 123.6(6) . . ?
N44 C43 S42 124.9(6) . . ?
S41 C43 S42 111.5(5) . . ?
C43 N44 C441 121.6(7) . . ?
C43 N44 C45 119.8(6) . . ?
C441 N44 C45 118.6(7) . . ?
C46 C45 N44 117.1(7) . . ?
C47 C46 N50 107.2(9) . . ?
C47 C46 C45 132.4(10) . . ?
N50 C46 C45 120.4(8) . . ?
C46 C47 C48 109.2(9) . . ?
C49 C48 C47 107.5(9) . . ?
C48 C49 N50 105.0(9) . . ?
C48 C49 C51 133.5(11) . . ?
N50 C49 C51 121.2(11) . . ?
C46 N50 C49 111.0(8) . . ?
C49 C51 C511 110.2(9) . . ?
C49 C51 C52 110.5(9) . . ?
C511 C51 C52 111.7(14) . . ?
C49 C51 C512 106.0(14) . . ?
C511 C51 C512 110.6(14) . . ?
C52 C51 C512 107.7(9) . . ?
C53 C52 N56 106.1(12) . . ?
C53 C52 C51 131.0(12) . . ?
N56 C52 C51 122.9(11) . . ?
C52 C53 C54 109.2(10) . . ?
C55 C54 C53 108.7(12) . . ?
C54 C55 N56 104.7(10) . . ?
C54 C55 C57 131.4(11) . . ?
N56 C55 C57 124.0(8) . . ?
C52 N56 C55 111.4(9) . . ?
C55 C57 N58 116.4(8) . . ?
C59 N58 C57 121.0(8) . . ?
C59 N58 C581 116.7(8) . . ?
C57 N58 C581 122.2(8) . . ?
C582 C581 N58 114.7(9) . . ?
C583 C582 C587 120.0 . . ?
C583 C582 C581 122.5(11) . . ?
C587 C582 C581 117.5(11) . . ?
C582 C583 C584 120.0 . . ?
C585 C584 C583 120.0 . . ?
C584 C585 C586 120.0 . . ?
C587 C586 C585 120.0 . . ?
C586 C587 C582 120.0 . . ?
N58 C59 S60 125.1(7) . . ?
N58 C59 S61 121.5(7) . . ?
S60 C59 S61 113.4(4) . . ?
C59 S60 Pd1 85.9(3) . . ?
C59 S61 Pd1 84.5(3) . . ?
N44 C441 C442 112.6(6) . . ?
C447 C442 C443 118.1(8) . . ?
C447 C442 C441 121.1(8) . . ?
C443 C442 C441 120.7(8) . . ?
C444 C443 C442 122.7(9) . . ?
C445 C444 C443 119.6(11) . . ?
C444 C445 C446 121.6(10) . . ?
C445 C446 C447 117.7(10) . . ?
C442 C447 C446 120.3(10) . . ?

loop_
_geom_bond_atom_site_label_1
_geom_bond_atom_site_label_2
_geom_bond_distance
_geom_bond_site_symmetry_2
_geom_bond_publ_flag
Pd1 S11 2.315(3) . ?
Pd1 S12 2.331(4) . ?
Pd1 S61 2.335(3) . ?
Pd1 S60 2.335(4) . ?
S11 C13 1.728(8) . ?
S12 C13 1.697(8) . ?
C13 N14 1.346(9) . ?
N14 C141 1.477(9) . ?
N14 C15 1.489(11) . ?
C141 C142 1.513(10) . ?
C142 C143 1.372(10) . ?
C142 C146 1.403(10) . ?
C143 C144 1.376(11) . ?
C144 C145 1.382(13) . ?
C145 C147 1.369(14) . ?
C146 C147 1.424(13) . ?
C15 C16 1.476(11) . ?
C16 C17 1.357(11) . ?
C16 N20 1.371(9) . ?
C17 C18 1.405(11) . ?
C18 C19 1.359(10) . ?
C19 N20 1.388(9) . ?
C19 C21 1.506(10) . ?
C21 C22 1.514(12) . ?
C21 C212 1.536(12) . ?
C21 C211 1.564(11) . ?
C22 C26 1.366(12) . ?
C22 N23 1.397(10) . ?
N23 C24 1.402(10) . ?
C24 C25 1.357(12) . ?
C24 C27 1.493(12) . ?
C25 C26 1.426(14) . ?
C27 N28 1.458(10) . ?
N28 C29 1.343(10) . ?
N28 C281 1.473(10) . ?
C29 S30 1.698(9) . ?
C29 S31 1.726(8) . ?
C281 C282 1.504(11) . ?
C282 C283 1.380(12) . ?
C282 C287 1.404(12) . ?
C283 C284 1.366(13) . ?
C284 C285 1.321(15) . ?
C285 C286 1.360(18) . ?
C286 C287 1.428(17) . ?
S31 Pd2 2.330(3) . ?
S30 Pd2 2.327(4) . ?
Pd2 S41 2.323(4) . ?
Pd2 S42 2.325(3) . ?
S41 C43 1.714(9) . ?
S42 C43 1.718(9) . ?
C43 N44 1.346(10) . ?
N44 C441 1.458(10) . ?
N44 C45 1.475(11) . ?
C45 C46 1.473(13) . ?
C46 C47 1.335(13) . ?
C46 N50 1.362(10) . ?
C47 C48 1.411(16) . ?
C48 C49 1.385(16) . ?
C49 N50 1.390(12) . ?
C49 C51 1.516(15) . ?
C51 C511 1.522(17) . ?
C51 C52 1.524(17) . ?
C51 C512 1.538(19) . ?
C52 C53 1.344(18) . ?
C52 N56 1.359(12) . ?
C53 C54 1.38(2) . ?
C54 C55 1.369(13) . ?
C55 N56 1.378(12) . ?
C55 C57 1.464(13) . ?
C57 N58 1.480(11) . ?
N58 C59 1.356(10) . ?
N58 C581 1.516(14) . ?
C581 C582 1.456(12) . ?
C582 C583 1.3900 . ?
C582 C587 1.3900 . ?
C583 C584 1.3900 . ?
C584 C585 1.3900 . ?
C585 C586 1.3900 . ?
C586 C587 1.3900 . ?
C59 S60 1.674(9) . ?
C59 S61 1.738(9) . ?
C441 C442 1.529(11) . ?
C442 C447 1.375(11) . ?
C442 C443 1.381(12) . ?
C443 C444 1.359(13) . ?
C444 C445 1.342(16) . ?
C445 C446 1.397(16) . ?
C446 C447 1.424(14) . ?
C400 O401 1.48(4) . ?
O501 C500 1.26(3) . ?
O601 C600 1.28(4) . ?
C700 O701 1.74(4) . ?
